data_4112465
loop_
_publ_author_name
'Do Hyun Ryu'
'Gang Zhou'
'E. J. Corey'

_publ_section_title
;
 Enantioselective and Structure-Selective Diels-Alder Reactions of
 Unsymmetrical Quinones Catalyzed by a Chiral Oxazaborolidinium Cation.
 Predictive Selection Rules
;
_journal_name_full 'Journal of the American Chemical Society'
_journal_page_first 4800
_journal_page_last 4802
_journal_paper_doi 10.1021/ja049323b
_journal_volume 126
_journal_year 2004
_chemical_formula_moiety 'C22H19O4Br * 1/2(C6H6)'
_chemical_formula_sum 'C25 H22 Br O4'
_chemical_formula_weight 466.34
_chemical_name_systematic
; 
 ? 
;
_space_group_IT_number 1
_symmetry_cell_setting triclinic
_symmetry_space_group_name_Hall 'P 1'
_symmetry_space_group_name_H-M 'P 1'
_atom_sites_solution_hydrogens geom
_atom_sites_solution_primary direct
_atom_sites_solution_secondary difmap
_audit_creation_method SHELXL-97
_cell_angle_alpha 86.474(5)
_cell_angle_beta 85.994(5)
_cell_angle_gamma 86.697(5)
_cell_formula_units_Z 2
_cell_length_a 9.023(3)
_cell_length_b 9.848(3)
_cell_length_c 12.297(4)
_cell_measurement_temperature 213(2)
_cell_volume 1086.4(6)
_computing_cell_refinement 'SMART (BRUKER, V5.625, 2001)'
_computing_data_collection 'ASTRO (BRUKER, V5.007, 1997)'
_computing_data_reduction 'SAINT (BRUKER, V6.22, 2001)'
_computing_molecular_graphics 'SHELXTL (BRUKER, 2000, V6.1)'
_computing_publication_material 'XCIF (Sheldrick and BRUKER, 1997, V5.1)'
_computing_structure_refinement 'SHELXL-97 (Sheldrick, 1997)'
_computing_structure_solution 'SHELXS-97 (Sheldrick, 1990)'
_diffrn_ambient_temperature 213(2)
_diffrn_detector_area_resol_mean 836.6
_diffrn_measured_fraction_theta_full 0.937
_diffrn_measured_fraction_theta_max 0.937
_diffrn_measurement_device_type 'Bruker CCD'
_diffrn_measurement_method '\w, 0.3 deg'
_diffrn_radiation_monochromator graphite
_diffrn_radiation_source 'normal-focus sealed tube'
_diffrn_radiation_type MoK\a
_diffrn_radiation_wavelength 0.71073
_diffrn_reflns_av_R_equivalents 0.0556
_diffrn_reflns_av_sigmaI/netI 0.0664
_diffrn_reflns_limit_h_max 11
_diffrn_reflns_limit_h_min -11
_diffrn_reflns_limit_k_max 12
_diffrn_reflns_limit_k_min -6
_diffrn_reflns_limit_l_max 16
_diffrn_reflns_limit_l_min -15
_diffrn_reflns_number 6890
_diffrn_reflns_theta_full 27.90
_diffrn_reflns_theta_max 27.90
_diffrn_reflns_theta_min 1.66
_diffrn_standards_decay_% <1
_diffrn_standards_interval_count 0
_diffrn_standards_number 0
_exptl_absorpt_coefficient_mu 1.920
_exptl_absorpt_correction_type none
_exptl_crystal_colour colorless
_exptl_crystal_density_diffrn 1.426
_exptl_crystal_density_meas 0
_exptl_crystal_description chunk
_exptl_crystal_F_000 478
_exptl_crystal_size_max 0.12
_exptl_crystal_size_mid 0.10
_exptl_crystal_size_min 0.08
_refine_diff_density_max 0.523
_refine_diff_density_min -0.598
_refine_diff_density_rms 0.072
_refine_ls_abs_structure_details 'Flack H D (1983), Acta Cryst. A39, 876-881'
_refine_ls_abs_structure_Flack -0.011(10)
_refine_ls_extinction_method none
_refine_ls_goodness_of_fit_ref 1.036
_refine_ls_hydrogen_treatment constr
_refine_ls_matrix_type full
_refine_ls_number_parameters 543
_refine_ls_number_reflns 5710
_refine_ls_number_restraints 3
_refine_ls_restrained_S_all 1.036
_refine_ls_R_factor_all 0.0954
_refine_ls_R_factor_gt 0.0515
_refine_ls_shift/su_max 0.001
_refine_ls_shift/su_mean 0.000
_refine_ls_structure_factor_coef Fsqd
_refine_ls_weighting_details 'calc w=1/[\s^2^(Fo^2^)+(0.0646P)^2^+0.0000P] where P=(Fo^2^+2Fc^2^)/3'
_refine_ls_weighting_scheme calc
_refine_ls_wR_factor_gt 0.1071
_refine_ls_wR_factor_ref 0.1240
_reflns_number_gt 3778
_reflns_number_total 5710
_reflns_threshold_expression >2sigma(I)
_cod_data_source_file ja049323bsi20040206_050236.cif
_cod_data_source_block ejc65t
_cod_original_cell_volume 1086.3(6)
_cod_database_code 4112465

loop_
_symmetry_equiv_pos_as_xyz
'x, y, z'

loop_
_atom_site_label
_atom_site_type_symbol
_atom_site_fract_x
_atom_site_fract_y
_atom_site_fract_z
_atom_site_U_iso_or_equiv
_atom_site_adp_type
_atom_site_occupancy
_atom_site_symmetry_multiplicity
_atom_site_calc_flag
_atom_site_refinement_flags
Br1 Br 0.84861(7) 0.38650(6) 0.67873(6) 0.0543(2) Uani 1 1 d .
O1 O -0.0574(5) 0.8305(5) 0.6966(4) 0.0486(13) Uani 1 1 d .
O2 O -0.0772(5) 1.2457(5) 0.9859(4) 0.0509(12) Uani 1 1 d .
O3 O 0.3887(4) 0.8859(5) 0.8883(4) 0.0314(11) Uani 1 1 d .
O4 O 0.5177(5) 0.8370(6) 1.0358(4) 0.0410(12) Uani 1 1 d .
C1 C 0.2752(6) 0.9658(6) 0.9493(5) 0.0246(12) Uani 1 1 d .
H1 H 0.2823 0.9413 1.0281 0.030 Uiso 1 1 calc R
C2 C 0.1246(6) 0.9241(6) 0.9156(5) 0.0259(12) Uani 1 1 d .
C3 C 0.1154(6) 0.9457(6) 0.7915(5) 0.0316(13) Uani 1 1 d .
H3A H 0.1366 1.0399 0.7683 0.038 Uiso 1 1 calc R
H3B H 0.1901 0.8853 0.7545 0.038 Uiso 1 1 calc R
C4 C -0.0389(7) 0.9158(7) 0.7596(5) 0.0307(15) Uani 1 1 d .
C5 C -0.1620(6) 0.9997(7) 0.8172(5) 0.0377(15) Uani 1 1 d .
H5A H -0.2584 0.9703 0.7983 0.045 Uiso 1 1 calc R
H5B H -0.1550 1.0957 0.7924 0.045 Uiso 1 1 calc R
C6 C -0.1528(6) 0.9848(7) 0.9407(6) 0.0378(16) Uani 1 1 d .
H6A H -0.1780 0.8924 0.9669 0.045 Uiso 1 1 calc R
H6B H -0.2259 1.0490 0.9751 0.045 Uiso 1 1 calc R
C7 C 0.0021(6) 1.0114(6) 0.9747(5) 0.0268(12) Uani 1 1 d .
H7 H 0.0033 0.9820 1.0531 0.032 Uiso 1 1 calc R
C8 C 0.0274(6) 1.1630(6) 0.9670(5) 0.0300(14) Uani 1 1 d .
C9 C 0.1793(7) 1.2096(6) 0.9418(5) 0.0305(15) Uani 1 1 d .
C10 C 0.2030(7) 1.3498(7) 0.9305(5) 0.0405(16) Uani 1 1 d .
H10 H 0.1223 1.4136 0.9401 0.049 Uiso 1 1 calc R
C11 C 0.3425(10) 1.3931(9) 0.9059(7) 0.053(2) Uani 1 1 d .
H11 H 0.3577 1.4870 0.8983 0.063 Uiso 1 1 calc R
C12 C 0.4612(8) 1.3008(9) 0.8920(7) 0.061(2) Uani 1 1 d .
H12 H 0.5571 1.3317 0.8743 0.073 Uiso 1 1 calc R
C13 C 0.4404(7) 1.1632(8) 0.9038(6) 0.0439(18) Uani 1 1 d .
H13 H 0.5227 1.1010 0.8947 0.053 Uiso 1 1 calc R
C14 C 0.2996(6) 1.1144(6) 0.9291(5) 0.0292(13) Uani 1 1 d .
C15 C 0.1100(7) 0.7728(6) 0.9502(6) 0.0431(16) Uani 1 1 d .
H15A H 0.1183 0.7591 1.0284 0.065 Uiso 1 1 calc R
H15B H 0.1886 0.7189 0.9123 0.065 Uiso 1 1 calc R
H15C H 0.0141 0.7446 0.9318 0.065 Uiso 1 1 calc R
C16 C 0.4974(6) 0.8183(7) 0.9434(5) 0.0251(14) Uani 1 1 d .
C17 C 0.5836(7) 0.7193(7) 0.8745(5) 0.0269(15) Uani 1 1 d .
C18 C 0.6939(7) 0.6374(7) 0.9217(6) 0.0289(15) Uani 1 1 d .
H18 H 0.7145 0.6489 0.9944 0.035 Uiso 1 1 calc R
C19 C 0.7741(7) 0.5389(7) 0.8639(5) 0.0290(15) Uani 1 1 d .
H19 H 0.8486 0.4826 0.8961 0.035 Uiso 1 1 calc R
C20 C 0.7422(7) 0.5260(7) 0.7587(6) 0.0323(17) Uani 1 1 d .
C21 C 0.6340(7) 0.6047(8) 0.7071(6) 0.0334(17) Uani 1 1 d .
H21 H 0.6150 0.5931 0.6342 0.040 Uiso 1 1 calc R
C22 C 0.5539(7) 0.7020(8) 0.7679(5) 0.0310(16) Uani 1 1 d .
H22 H 0.4783 0.7570 0.7357 0.037 Uiso 1 1 calc R
Br1B Br -0.43359(9) 1.01436(9) 0.51775(8) 0.0757(3) Uani 1 1 d .
O1B O 0.0220(6) 0.1457(5) 0.5887(4) 0.0594(14) Uani 1 1 d .
O2B O 0.3448(6) 0.0459(6) 0.2180(5) 0.0699(16) Uani 1 1 d .
O3B O 0.0013(5) 0.5099(5) 0.2897(4) 0.0402(12) Uani 1 1 d .
O4B O -0.1136(6) 0.5834(6) 0.1393(4) 0.0499(14) Uani 1 1 d .
C1B C 0.0655(6) 0.3901(6) 0.2377(5) 0.0312(14) Uani 1 1 d .
H1B H 0.0178 0.3833 0.1683 0.037 Uiso 1 1 calc R
C2B C 0.0292(7) 0.2658(6) 0.3121(5) 0.0302(14) Uani 1 1 d .
C3B C 0.0869(7) 0.2737(6) 0.4252(5) 0.0342(14) Uani 1 1 d .
H3B1 H 0.1920 0.2947 0.4171 0.041 Uiso 1 1 calc R
H3B2 H 0.0321 0.3485 0.4622 0.041 Uiso 1 1 calc R
C4B C 0.0714(7) 0.1451(7) 0.4949(5) 0.0376(15) Uani 1 1 d .
C5B C 0.1208(8) 0.0138(7) 0.4424(6) 0.0444(16) Uani 1 1 d .
H5B1 H 0.0803 -0.0626 0.4876 0.053 Uiso 1 1 calc R
H5B2 H 0.2295 0.0026 0.4407 0.053 Uiso 1 1 calc R
C6B C 0.0719(9) 0.0077(8) 0.3262(6) 0.0458(19) Uani 1 1 d .
H6B1 H 0.1262 -0.0687 0.2911 0.055 Uiso 1 1 calc R
H6B2 H -0.0345 -0.0086 0.3293 0.055 Uiso 1 1 calc R
C7B C 0.1002(7) 0.1383(6) 0.2584(5) 0.0356(15) Uani 1 1 d .
H7B H 0.0506 0.1319 0.1897 0.043 Uiso 1 1 calc R
C8B C 0.2632(8) 0.1492(9) 0.2264(6) 0.0479(19) Uani 1 1 d .
C9B C 0.3224(8) 0.2863(8) 0.2037(5) 0.0440(18) Uani 1 1 d .
C10B C 0.4759(9) 0.2956(11) 0.1762(6) 0.067(2) Uani 1 1 d .
H10B H 0.5391 0.2165 0.1725 0.080 Uiso 1 1 calc R
C11B C 0.5315(10) 0.4208(12) 0.1551(7) 0.074(3) Uani 1 1 d .
H11B H 0.6331 0.4269 0.1337 0.089 Uiso 1 1 calc R
C12B C 0.4444(10) 0.5367(11) 0.1640(7) 0.069(3) Uani 1 1 d .
H12B H 0.4858 0.6222 0.1520 0.083 Uiso 1 1 calc R
C13B C 0.2917(9) 0.5277(8) 0.1915(6) 0.0533(19) Uani 1 1 d .
H13B H 0.2300 0.6077 0.1960 0.064 Uiso 1 1 calc R
C14B C 0.2316(7) 0.4033(7) 0.2116(5) 0.0389(15) Uani 1 1 d .
C15B C -0.1406(7) 0.2578(8) 0.3237(6) 0.0520(19) Uani 1 1 d .
H15D H -0.1854 0.3418 0.3516 0.078 Uiso 1 1 calc R
H15E H -0.1667 0.1818 0.3739 0.078 Uiso 1 1 calc R
H15F H -0.1772 0.2449 0.2529 0.078 Uiso 1 1 calc R
C16B C -0.0932(8) 0.5933(8) 0.2337(6) 0.0365(18) Uani 1 1 d .
C17B C -0.1686(8) 0.6972(8) 0.3039(6) 0.0336(17) Uani 1 1 d .
C18B C -0.1421(8) 0.7027(8) 0.4140(6) 0.0377(17) Uani 1 1 d .
H18B H -0.0716 0.6412 0.4456 0.045 Uiso 1 1 calc R
C19B C -0.2194(8) 0.7986(9) 0.4767(6) 0.0421(19) Uani 1 1 d .
H19B H -0.1997 0.8038 0.5503 0.050 Uiso 1 1 calc R
C20B C -0.3261(9) 0.8869(9) 0.4309(7) 0.048(2) Uani 1 1 d .
C21B C -0.3514(9) 0.8830(9) 0.3207(7) 0.050(2) Uani 1 1 d .
H21B H -0.4215 0.9452 0.2893 0.060 Uiso 1 1 calc R
C22B C -0.2747(8) 0.7891(8) 0.2583(6) 0.0412(18) Uani 1 1 d .
H22B H -0.2931 0.7860 0.1842 0.049 Uiso 1 1 calc R
C27 C 0.4470(14) 0.5420(18) 0.4519(9) 0.089(4) Uani 1 1 d .
H27 H 0.5118 0.5606 0.3902 0.106 Uiso 1 1 calc R
C28 C 0.3492(16) 0.6352(12) 0.4817(11) 0.093(3) Uani 1 1 d .
H28 H 0.3452 0.7206 0.4430 0.112 Uiso 1 1 calc R
C23 C 0.2536(12) 0.6107(17) 0.5673(12) 0.099(4) Uani 1 1 d .
H23 H 0.1825 0.6794 0.5884 0.119 Uiso 1 1 calc R
C24 C 0.2569(13) 0.486(2) 0.6259(8) 0.120(6) Uani 1 1 d .
H24 H 0.1899 0.4666 0.6861 0.144 Uiso 1 1 calc R
C25 C 0.3688(16) 0.3882(13) 0.5886(11) 0.098(4) Uani 1 1 d .
H25 H 0.3767 0.3010 0.6240 0.118 Uiso 1 1 calc R
C26 C 0.4602(12) 0.4201(14) 0.5052(12) 0.093(4) Uani 1 1 d .
H26 H 0.5360 0.3566 0.4825 0.112 Uiso 1 1 calc R

loop_
_atom_site_aniso_label
_atom_site_aniso_U_11
_atom_site_aniso_U_22
_atom_site_aniso_U_33
_atom_site_aniso_U_23
_atom_site_aniso_U_13
_atom_site_aniso_U_12
Br1 0.0569(5) 0.0469(5) 0.0573(5) -0.0148(4) 0.0119(4) 0.0058(4)
O1 0.052(3) 0.049(3) 0.050(3) -0.018(2) -0.017(2) -0.011(2)
O2 0.039(3) 0.036(3) 0.079(4) -0.015(2) 0.000(2) 0.002(2)
O3 0.020(2) 0.039(3) 0.035(2) -0.004(2) -0.0076(18) 0.0084(19)
O4 0.038(3) 0.051(3) 0.036(3) -0.014(2) -0.016(2) 0.008(2)
C1 0.019(3) 0.029(3) 0.026(3) -0.001(2) -0.002(2) -0.004(2)
C2 0.025(3) 0.025(3) 0.028(3) -0.003(2) -0.006(2) -0.005(2)
C3 0.028(3) 0.033(3) 0.036(3) -0.007(3) -0.007(3) -0.004(3)
C4 0.029(3) 0.032(4) 0.032(3) 0.002(3) -0.013(3) -0.003(3)
C5 0.027(3) 0.042(4) 0.047(4) -0.003(3) -0.011(3) -0.009(3)
C6 0.021(3) 0.037(4) 0.055(4) -0.008(3) 0.005(3) -0.005(3)
C7 0.027(3) 0.029(3) 0.026(3) -0.002(2) -0.002(2) -0.007(2)
C8 0.028(3) 0.032(4) 0.031(3) -0.006(3) -0.003(3) -0.003(3)
C9 0.037(4) 0.029(4) 0.027(3) -0.006(3) -0.008(3) -0.005(3)
C10 0.046(4) 0.027(3) 0.050(4) 0.000(3) -0.014(3) -0.004(3)
C11 0.062(5) 0.036(5) 0.062(5) 0.004(4) -0.012(4) -0.021(4)
C12 0.044(4) 0.062(5) 0.080(6) 0.007(4) -0.006(4) -0.036(4)
C13 0.026(4) 0.044(4) 0.064(5) -0.004(4) -0.003(3) -0.012(3)
C14 0.027(3) 0.035(4) 0.026(3) 0.000(3) -0.011(3) -0.002(3)
C15 0.048(4) 0.030(4) 0.052(4) -0.002(3) -0.009(3) -0.003(3)
C16 0.017(3) 0.029(4) 0.031(3) -0.004(3) -0.001(3) -0.006(3)
C17 0.017(3) 0.031(4) 0.034(4) -0.003(3) -0.005(3) -0.005(3)
C18 0.025(3) 0.026(4) 0.037(4) -0.001(3) -0.011(3) -0.007(3)
C19 0.027(3) 0.027(4) 0.033(4) -0.003(3) 0.001(3) -0.003(3)
C20 0.025(4) 0.025(4) 0.044(4) -0.002(3) 0.017(3) -0.001(3)
C21 0.034(4) 0.042(5) 0.025(3) -0.008(3) 0.003(3) -0.007(3)
C22 0.028(3) 0.034(4) 0.033(4) -0.007(3) -0.003(3) -0.009(3)
Br1B 0.0722(6) 0.0625(7) 0.0935(7) -0.0289(5) -0.0009(5) 0.0074(5)
O1B 0.091(4) 0.046(3) 0.035(3) 0.009(2) 0.012(3) 0.014(3)
O2B 0.072(3) 0.064(4) 0.068(4) -0.002(3) 0.016(3) 0.026(3)
O3B 0.055(3) 0.032(3) 0.037(3) -0.005(2) -0.021(2) 0.001(2)
O4B 0.059(3) 0.056(4) 0.035(3) -0.003(2) -0.018(2) 0.011(3)
C1B 0.037(4) 0.030(4) 0.027(3) 0.000(3) -0.010(3) -0.002(3)
C2B 0.028(3) 0.030(4) 0.033(3) -0.003(3) -0.005(3) -0.002(3)
C3B 0.042(3) 0.034(3) 0.025(3) -0.001(3) 0.002(3) -0.001(3)
C4B 0.038(3) 0.038(4) 0.034(4) 0.003(3) 0.002(3) 0.002(3)
C5B 0.059(4) 0.036(4) 0.036(4) 0.001(3) 0.002(3) 0.000(3)
C6B 0.058(5) 0.029(4) 0.052(4) -0.005(3) -0.007(4) -0.004(3)
C7B 0.047(4) 0.031(3) 0.031(3) -0.008(3) -0.013(3) -0.003(3)
C8B 0.050(4) 0.062(6) 0.030(4) -0.008(4) -0.004(3) 0.016(4)
C9B 0.040(4) 0.060(5) 0.031(4) 0.009(3) -0.005(3) -0.003(4)
C10B 0.047(5) 0.098(8) 0.052(5) 0.016(5) 0.004(4) -0.005(5)
C11B 0.049(5) 0.114(9) 0.059(5) 0.026(6) -0.012(4) -0.022(6)
C12B 0.072(6) 0.088(7) 0.050(5) 0.020(5) -0.017(4) -0.047(6)
C13B 0.070(5) 0.054(5) 0.039(4) 0.009(4) -0.016(4) -0.022(4)
C14B 0.043(4) 0.052(4) 0.024(3) 0.004(3) -0.008(3) -0.014(3)
C15B 0.034(4) 0.052(5) 0.069(5) 0.007(4) -0.010(4) -0.003(3)
C16B 0.042(4) 0.034(4) 0.035(4) 0.007(3) -0.013(3) -0.010(3)
C17B 0.040(4) 0.028(4) 0.036(4) 0.001(3) -0.010(3) -0.015(3)
C18B 0.037(4) 0.040(5) 0.037(4) -0.001(3) -0.012(3) -0.003(3)
C19B 0.044(4) 0.047(5) 0.038(4) -0.001(4) -0.011(4) -0.013(4)
C20B 0.048(5) 0.042(5) 0.057(5) -0.009(4) -0.005(4) -0.012(4)
C21B 0.045(4) 0.041(5) 0.065(5) 0.004(4) -0.024(4) -0.003(4)
C22B 0.044(4) 0.035(4) 0.047(4) -0.001(3) -0.021(3) -0.001(3)
C27 0.086(8) 0.128(13) 0.056(6) -0.025(7) 0.000(6) -0.024(8)
C28 0.125(10) 0.082(8) 0.079(8) -0.003(6) -0.044(8) -0.011(7)
C23 0.070(7) 0.158(13) 0.076(8) -0.051(8) -0.032(6) 0.025(7)
C24 0.064(7) 0.27(2) 0.037(5) -0.025(9) -0.002(5) -0.076(10)
C25 0.118(10) 0.098(10) 0.088(9) 0.020(7) -0.048(8) -0.065(8)
C26 0.073(7) 0.092(9) 0.125(11) -0.059(8) -0.035(8) 0.005(6)

loop_
_atom_type_symbol
_atom_type_description
_atom_type_scat_dispersion_real
_atom_type_scat_dispersion_imag
_atom_type_scat_source
C C 0.0033 0.0016 'International Tables Vol C Tables 4.2.6.8 and 6.1.1.4'
H H 0.0000 0.0000 'International Tables Vol C Tables 4.2.6.8 and 6.1.1.4'
O O 0.0106 0.0060 'International Tables Vol C Tables 4.2.6.8 and 6.1.1.4'
Br Br -0.2901 2.4595 'International Tables Vol C Tables 4.2.6.8 and 6.1.1.4'

loop_
_geom_angle_atom_site_label_1
_geom_angle_atom_site_label_2
_geom_angle_atom_site_label_3
_geom_angle
C16 O3 C1 118.4(5)
O3 C1 C14 110.2(4)
O3 C1 C2 106.7(4)
C14 C1 C2 113.9(5)
O3 C1 H1 108.6
C14 C1 H1 108.6
C2 C1 H1 108.6
C7 C2 C1 108.1(4)
C7 C2 C3 110.2(4)
C1 C2 C3 110.5(4)
C7 C2 C15 110.5(4)
C1 C2 C15 107.9(5)
C3 C2 C15 109.7(5)
C4 C3 C2 110.3(5)
C4 C3 H3A 109.6
C2 C3 H3A 109.6
C4 C3 H3B 109.6
C2 C3 H3B 109.6
H3A C3 H3B 108.1
O1 C4 C5 124.8(5)
O1 C4 C3 121.9(6)
C5 C4 C3 113.3(5)
C4 C5 C6 111.2(5)
C4 C5 H5A 109.4
C6 C5 H5A 109.4
C4 C5 H5B 109.4
C6 C5 H5B 109.4
H5A C5 H5B 108.0
C5 C6 C7 112.1(5)
C5 C6 H6A 109.2
C7 C6 H6A 109.2
C5 C6 H6B 109.2
C7 C6 H6B 109.2
H6A C6 H6B 107.9
C8 C7 C6 110.9(5)
C8 C7 C2 114.4(4)
C6 C7 C2 112.3(5)
C8 C7 H7 106.2
C6 C7 H7 106.2
C2 C7 H7 106.2
O2 C8 C9 120.4(6)
O2 C8 C7 120.0(5)
C9 C8 C7 119.5(5)
C14 C9 C10 120.0(5)
C14 C9 C8 120.1(6)
C10 C9 C8 119.9(6)
C11 C10 C9 120.1(7)
C11 C10 H10 120.0
C9 C10 H10 120.0
C10 C11 C12 120.5(7)
C10 C11 H11 119.8
C12 C11 H11 119.8
C11 C12 C13 120.2(6)
C11 C12 H12 119.9
C13 C12 H12 119.9
C12 C13 C14 121.2(7)
C12 C13 H13 119.4
C14 C13 H13 119.4
C13 C14 C9 118.0(6)
C13 C14 C1 122.3(6)
C9 C14 C1 119.7(5)
C2 C15 H15A 109.5
C2 C15 H15B 109.5
H15A C15 H15B 109.5
C2 C15 H15C 109.5
H15A C15 H15C 109.5
H15B C15 H15C 109.5
O4 C16 O3 123.1(6)
O4 C16 C17 125.7(6)
O3 C16 C17 111.3(5)
C22 C17 C18 119.3(7)
C22 C17 C16 122.8(6)
C18 C17 C16 117.8(6)
C19 C18 C17 121.0(6)
C19 C18 H18 119.5
C17 C18 H18 119.5
C20 C19 C18 117.9(6)
C20 C19 H19 121.1
C18 C19 H19 121.1
C19 C20 C21 123.8(7)
C19 C20 Br1 118.4(5)
C21 C20 Br1 117.8(6)
C20 C21 C22 117.0(6)
C20 C21 H21 121.5
C22 C21 H21 121.5
C17 C22 C21 121.1(7)
C17 C22 H22 119.5
C21 C22 H22 119.5
C16B O3B C1B 117.8(5)
O3B C1B C2B 108.1(5)
O3B C1B C14B 110.2(5)
C2B C1B C14B 113.4(5)
O3B C1B H1B 108.4
C2B C1B H1B 108.4
C14B C1B H1B 108.4
C1B C2B C3B 112.0(5)
C1B C2B C15B 108.0(5)
C3B C2B C15B 109.0(5)
C1B C2B C7B 108.4(5)
C3B C2B C7B 109.6(5)
C15B C2B C7B 109.8(5)
C4B C3B C2B 113.2(5)
C4B C3B H3B1 108.9
C2B C3B H3B1 108.9
C4B C3B H3B2 108.9
C2B C3B H3B2 108.9
H3B1 C3B H3B2 107.8
O1B C4B C3B 121.7(6)
O1B C4B C5B 121.6(6)
C3B C4B C5B 116.7(6)
C4B C5B C6B 113.6(6)
C4B C5B H5B1 108.8
C6B C5B H5B1 108.8
C4B C5B H5B2 108.8
C6B C5B H5B2 108.8
H5B1 C5B H5B2 107.7
C7B C6B C5B 111.8(6)
C7B C6B H6B1 109.3
C5B C6B H6B1 109.3
C7B C6B H6B2 109.3
C5B C6B H6B2 109.3
H6B1 C6B H6B2 107.9
C8B C7B C6B 111.2(6)
C8B C7B C2B 113.0(6)
C6B C7B C2B 113.0(6)
C8B C7B H7B 106.4
C6B C7B H7B 106.4
C2B C7B H7B 106.4
O2B C8B C9B 120.9(7)
O2B C8B C7B 120.1(8)
C9B C8B C7B 119.0(6)
C14B C9B C10B 119.9(7)
C14B C9B C8B 121.5(6)
C10B C9B C8B 118.5(8)
C11B C10B C9B 119.1(9)
C11B C10B H10B 120.5
C9B C10B H10B 120.5
C12B C11B C10B 121.8(8)
C12B C11B H11B 119.1
C10B C11B H11B 119.1
C11B C12B C13B 119.2(8)
C11B C12B H12B 120.4
C13B C12B H12B 120.4
C14B C13B C12B 120.5(9)
C14B C13B H13B 119.7
C12B C13B H13B 119.7
C13B C14B C9B 119.5(6)
C13B C14B C1B 121.8(7)
C9B C14B C1B 118.7(6)
C2B C15B H15D 109.5
C2B C15B H15E 109.5
H15D C15B H15E 109.5
C2B C15B H15F 109.5
H15D C15B H15F 109.5
H15E C15B H15F 109.5
O4B C16B O3B 123.8(8)
O4B C16B C17B 124.9(7)
O3B C16B C17B 111.3(6)
C18B C17B C22B 119.3(8)
C18B C17B C16B 122.5(7)
C22B C17B C16B 118.2(6)
C19B C18B C17B 120.0(7)
C19B C18B H18B 120.0
C17B C18B H18B 120.0
C18B C19B C20B 120.0(7)
C18B C19B H19B 120.0
C20B C19B H19B 120.0
C19B C20B C21B 120.2(8)
C19B C20B Br1B 119.6(7)
C21B C20B Br1B 120.3(7)
C22B C21B C20B 120.1(8)
C22B C21B H21B 120.0
C20B C21B H21B 120.0
C21B C22B C17B 120.5(7)
C21B C22B H22B 119.8
C17B C22B H22B 119.8
C28 C27 C26 122.6(12)
C28 C27 H27 118.7
C26 C27 H27 118.7
C27 C28 C23 120.0(13)
C27 C28 H28 120.0
C23 C28 H28 120.0
C28 C23 C24 121.2(12)
C28 C23 H23 119.4
C24 C23 H23 119.4
C23 C24 C25 115.5(9)
C23 C24 H24 122.2
C25 C24 H24 122.2
C26 C25 C24 119.9(12)
C26 C25 H25 120.0
C24 C25 H25 120.0
C25 C26 C27 120.7(12)
C25 C26 H26 119.7
C27 C26 H26 119.7

loop_
_geom_bond_atom_site_label_1
_geom_bond_atom_site_label_2
_geom_bond_distance
Br1 C20 1.912(7)
O1 C4 1.203(8)
O2 C8 1.230(7)
O3 C16 1.351(8)
O3 C1 1.450(7)
O4 C16 1.190(7)
C1 C14 1.495(8)
C1 C2 1.533(8)
C1 H1 0.9900
C2 C7 1.531(7)
C2 C3 1.534(8)
C2 C15 1.535(8)
C3 C4 1.522(8)
C3 H3A 0.9800
C3 H3B 0.9800
C4 C5 1.508(9)
C5 C6 1.524(9)
C5 H5A 0.9800
C5 H5B 0.9800
C6 C7 1.528(8)
C6 H6A 0.9800
C6 H6B 0.9800
C7 C8 1.519(8)
C7 H7 0.9900
C8 C9 1.477(8)
C9 C14 1.399(9)
C9 C10 1.406(9)
C10 C11 1.361(10)
C10 H10 0.9400
C11 C12 1.373(12)
C11 H11 0.9400
C12 C13 1.376(11)
C12 H12 0.9400
C13 C14 1.392(8)
C13 H13 0.9400
C15 H15A 0.9700
C15 H15B 0.9700
C15 H15C 0.9700
C16 C17 1.482(9)
C17 C22 1.379(9)
C17 C18 1.381(9)
C18 C19 1.379(10)
C18 H18 0.9400
C19 C20 1.360(9)
C19 H19 0.9400
C20 C21 1.376(10)
C21 C22 1.390(10)
C21 H21 0.9400
C22 H22 0.9400
Br1B C20B 1.881(9)
O1B C4B 1.207(8)
O2B C8B 1.226(9)
O3B C16B 1.344(9)
O3B C1B 1.449(8)
O4B C16B 1.199(8)
C1B C2B 1.519(9)
C1B C14B 1.522(9)
C1B H1B 0.9900
C2B C3B 1.527(8)
C2B C15B 1.535(8)
C2B C7B 1.540(9)
C3B C4B 1.493(9)
C3B H3B1 0.9800
C3B H3B2 0.9800
C4B C5B 1.511(9)
C5B C6B 1.531(10)
C5B H5B1 0.9800
C5B H5B2 0.9800
C6B C7B 1.513(9)
C6B H6B1 0.9800
C6B H6B2 0.9800
C7B C8B 1.504(10)
C7B H7B 0.9900
C8B C9B 1.484(11)
C9B C14B 1.380(11)
C9B C10B 1.410(10)
C10B C11B 1.361(13)
C10B H10B 0.9400
C11B C12B 1.354(14)
C11B H11B 0.9400
C12B C13B 1.402(11)
C12B H12B 0.9400
C13B C14B 1.370(9)
C13B H13B 0.9400
C15B H15D 0.9700
C15B H15E 0.9700
C15B H15F 0.9700
C16B C17B 1.484(11)
C17B C18B 1.396(10)
C17B C22B 1.400(10)
C18B C19B 1.382(11)
C18B H18B 0.9400
C19B C20B 1.385(12)
C19B H19B 0.9400
C20B C21B 1.393(12)
C21B C22B 1.365(11)
C21B H21B 0.9400
C22B H22B 0.9400
C27 C28 1.288(17)
C27 C26 1.336(17)
C27 H27 0.9400
C28 C23 1.333(17)
C28 H28 0.9400
C23 C24 1.387(19)
C23 H23 0.9400
C24 C25 1.424(18)
C24 H24 0.9400
C25 C26 1.304(16)
C25 H25 0.9400
C26 H26 0.9400

loop_
_geom_torsion_atom_site_label_1
_geom_torsion_atom_site_label_2
_geom_torsion_atom_site_label_3
_geom_torsion_atom_site_label_4
_geom_torsion
C16 O3 C1 C14 105.9(6)
C16 O3 C1 C2 -129.9(5)
O3 C1 C2 C7 -177.5(4)
C14 C1 C2 C7 -55.6(6)
O3 C1 C2 C3 -56.8(6)
C14 C1 C2 C3 65.0(6)
O3 C1 C2 C15 63.0(5)
C14 C1 C2 C15 -175.1(5)
C7 C2 C3 C4 -55.8(6)
C1 C2 C3 C4 -175.1(5)
C15 C2 C3 C4 66.0(6)
C2 C3 C4 O1 -121.6(7)
C2 C3 C4 C5 56.4(7)
O1 C4 C5 C6 123.9(7)
C3 C4 C5 C6 -54.1(7)
C4 C5 C6 C7 51.7(7)
C5 C6 C7 C8 76.0(6)
C5 C6 C7 C2 -53.4(7)
C1 C2 C7 C8 48.5(6)
C3 C2 C7 C8 -72.3(6)
C15 C2 C7 C8 166.3(5)
C1 C2 C7 C6 176.0(5)
C3 C2 C7 C6 55.2(6)
C15 C2 C7 C6 -66.1(6)
C6 C7 C8 O2 33.2(8)
C2 C7 C8 O2 161.5(5)
C6 C7 C8 C9 -149.7(5)
C2 C7 C8 C9 -21.4(7)
O2 C8 C9 C14 174.8(6)
C7 C8 C9 C14 -2.3(8)
O2 C8 C9 C10 -5.2(9)
C7 C8 C9 C10 177.7(5)
C14 C9 C10 C11 0.9(10)
C8 C9 C10 C11 -179.1(6)
C9 C10 C11 C12 -0.1(11)
C10 C11 C12 C13 -0.6(12)
C11 C12 C13 C14 0.5(12)
C12 C13 C14 C9 0.2(10)
C12 C13 C14 C1 -176.1(7)
C10 C9 C14 C13 -0.9(9)
C8 C9 C14 C13 179.1(6)
C10 C9 C14 C1 175.5(5)
C8 C9 C14 C1 -4.5(8)
O3 C1 C14 C13 -29.0(8)
C2 C1 C14 C13 -148.9(6)
O3 C1 C14 C9 154.8(5)
C2 C1 C14 C9 34.9(7)
C1 O3 C16 O4 -11.7(9)
C1 O3 C16 C17 167.6(5)
O4 C16 C17 C22 179.7(7)
O3 C16 C17 C22 0.4(8)
O4 C16 C17 C18 2.5(10)
O3 C16 C17 C18 -176.7(5)
C22 C17 C18 C19 -0.1(10)
C16 C17 C18 C19 177.2(5)
C17 C18 C19 C20 0.6(9)
C18 C19 C20 C21 -0.4(9)
C18 C19 C20 Br1 -178.2(4)
C19 C20 C21 C22 -0.2(10)
Br1 C20 C21 C22 177.6(5)
C18 C17 C22 C21 -0.6(10)
C16 C17 C22 C21 -177.7(6)
C20 C21 C22 C17 0.7(10)
C16B O3B C1B C2B -123.8(6)
C16B O3B C1B C14B 111.8(6)
O3B C1B C2B C3B -57.7(6)
C14B C1B C2B C3B 64.7(7)
O3B C1B C2B C15B 62.4(6)
C14B C1B C2B C15B -175.2(6)
O3B C1B C2B C7B -178.8(4)
C14B C1B C2B C7B -56.3(7)
C1B C2B C3B C4B -172.1(5)
C15B C2B C3B C4B 68.4(7)
C7B C2B C3B C4B -51.8(7)
C2B C3B C4B O1B -133.6(7)
C2B C3B C4B C5B 46.4(8)
O1B C4B C5B C6B 137.2(7)
C3B C4B C5B C6B -42.8(8)
C4B C5B C6B C7B 45.7(8)
C5B C6B C7B C8B 73.9(8)
C5B C6B C7B C2B -54.3(8)
C1B C2B C7B C8B 52.3(7)
C3B C2B C7B C8B -70.3(7)
C15B C2B C7B C8B 170.1(5)
C1B C2B C7B C6B 179.6(5)
C3B C2B C7B C6B 57.1(7)
C15B C2B C7B C6B -62.6(7)
C6B C7B C8B O2B 27.1(9)
C2B C7B C8B O2B 155.4(7)
C6B C7B C8B C9B -153.9(6)
C2B C7B C8B C9B -25.6(8)
O2B C8B C9B C14B 179.3(7)
C7B C8B C9B C14B 0.3(9)
O2B C8B C9B C10B -2.5(10)
C7B C8B C9B C10B 178.6(7)
C14B C9B C10B C11B -1.7(11)
C8B C9B C10B C11B 179.9(7)
C9B C10B C11B C12B 2.7(13)
C10B C11B C12B C13B -2.6(13)
C11B C12B C13B C14B 1.6(11)
C12B C13B C14B C9B -0.7(9)
C12B C13B C14B C1B -177.8(6)
C10B C9B C14B C13B 0.8(10)
C8B C9B C14B C13B 179.0(6)
C10B C9B C14B C1B 178.0(6)
C8B C9B C14B C1B -3.8(9)
O3B C1B C14B C13B -28.4(8)
C2B C1B C14B C13B -149.7(6)
O3B C1B C14B C9B 154.4(6)
C2B C1B C14B C9B 33.1(8)
C1B O3B C16B O4B -9.2(10)
C1B O3B C16B C17B 170.3(5)
O4B C16B C17B C18B 179.0(7)
O3B C16B C17B C18B -0.5(9)
O4B C16B C17B C22B 1.7(11)
O3B C16B C17B C22B -177.8(6)
C22B C17B C18B C19B -0.4(10)
C16B C17B C18B C19B -177.7(6)
C17B C18B C19B C20B 1.7(11)
C18B C19B C20B C21B -2.6(11)
C18B C19B C20B Br1B 178.7(5)
C19B C20B C21B C22B 2.2(11)
Br1B C20B C21B C22B -179.1(6)
C20B C21B C22B C17B -0.9(11)
C18B C17B C22B C21B 0.0(11)
C16B C17B C22B C21B 177.4(6)
C26 C27 C28 C23 -1.6(18)
C27 C28 C23 C24 0.0(17)
C28 C23 C24 C25 0.4(15)
C23 C24 C25 C26 0.7(14)
C24 C25 C26 C27 -2.2(15)
C28 C27 C26 C25 2.8(18)
